data_7040121
loop_
_publ_author_name
'Zhao, Dan'
'Liu, Xiao-Hui'
'Shi, Zhuang-Zhi'
'Zhu, Chen-Dan'
'Zhao, Yue'
'Wang, Peng'
'Sun, Wei-Yin'

_publ_section_title
;
 Three powerful dinuclear metal-organic catalysts for converting CO2 into
 organic carbonates.
;
_journal_issue 36
_journal_name_full 'Dalton transactions (Cambridge, England : 2003)'
_journal_page_first 14184
_journal_page_last 14190
_journal_paper_doi 10.1039/c6dt02755e
_journal_volume 45
_journal_year 2016
_chemical_absolute_configuration .ad
_chemical_formula_moiety 'C9 H8 O3'
_chemical_formula_sum 'C9 H8 O3'
_chemical_formula_weight 164.15
_space_group_crystal_system orthorhombic
_space_group_IT_number 19
_space_group_name_Hall 'P 2ac 2ab'
_space_group_name_H-M_alt 'P 21 21 21'
_symmetry_space_group_name_Hall 'P 2ac 2ab'
_symmetry_space_group_name_H-M 'P 21 21 21'
_atom_sites_solution_hydrogens geom
_atom_sites_solution_primary direct
_atom_sites_solution_secondary difmap
_audit_creation_method SHELXL-2014/7
_audit_update_record
;
2016-08-01 deposited with the CCDC.
2016-08-02 downloaded from the CCDC.
;
_cell_angle_alpha 90
_cell_angle_beta 90
_cell_angle_gamma 90
_cell_formula_units_Z 4
_cell_length_a 6.1207(5)
_cell_length_b 7.5850(6)
_cell_length_c 16.9844(14)
_cell_measurement_reflns_used 3701
_cell_measurement_temperature 173(2)
_cell_measurement_theta_max 68.32
_cell_measurement_theta_min 5.21
_cell_volume 788.51(11)
_computing_cell_refinement 'Bruker SMART'
_computing_data_collection 'Bruker APEX2'
_computing_data_reduction 'Bruker SAINT'
_computing_molecular_graphics 'Bruker SHELXTL'
_computing_publication_material 'Bruker SHELXTL'
_computing_structure_refinement 'SHELXL-2014/7 (Sheldrick, 2014)'
_computing_structure_solution 'SHELXS-2014/7 (Sheldrick, 2014)'
_diffrn_ambient_temperature 173(2)
_diffrn_measured_fraction_theta_full 0.977
_diffrn_measured_fraction_theta_max 0.977
_diffrn_measurement_device_type 'CCD area detector'
_diffrn_measurement_method 'phi and omega scans'
_diffrn_radiation_type CuK\a
_diffrn_radiation_wavelength 1.54178
_diffrn_reflns_av_R_equivalents 0.0262
_diffrn_reflns_av_unetI/netI 0.0295
_diffrn_reflns_Laue_measured_fraction_full 0.977
_diffrn_reflns_Laue_measured_fraction_max 0.977
_diffrn_reflns_limit_h_max 7
_diffrn_reflns_limit_h_min -5
_diffrn_reflns_limit_k_max 8
_diffrn_reflns_limit_k_min -8
_diffrn_reflns_limit_l_max 18
_diffrn_reflns_limit_l_min -20
_diffrn_reflns_number 2920
_diffrn_reflns_point_group_measured_fraction_full 0.944
_diffrn_reflns_point_group_measured_fraction_max 0.944
_diffrn_reflns_theta_full 65.494
_diffrn_reflns_theta_max 65.494
_diffrn_reflns_theta_min 6.391
_diffrn_source 'fine-focus sealed tube'
_exptl_absorpt_coefficient_mu 0.876
_exptl_absorpt_correction_T_max 0.825
_exptl_absorpt_correction_T_min 0.789
_exptl_absorpt_correction_type multi-scan
_exptl_absorpt_process_details sadabs
_exptl_crystal_colour colourless
_exptl_crystal_density_diffrn 1.383
_exptl_crystal_density_method 'not measured'
_exptl_crystal_description block
_exptl_crystal_F_000 344
_exptl_crystal_size_max 0.280
_exptl_crystal_size_mid 0.260
_exptl_crystal_size_min 0.230
_exptl_transmission_factor_max 0.7531
_exptl_transmission_factor_min 0.4789
_refine_diff_density_max 0.166
_refine_diff_density_min -0.131
_refine_diff_density_rms 0.033
_refine_ls_abs_structure_details
;
 Flack x determined using 469 quotients [(I+)-(I-)]/[(I+)+(I-)]
 (Parsons, Flack and Wagner, Acta Cryst. B69 (2013) 249-259).
;
_refine_ls_abs_structure_Flack 0.05(7)
_refine_ls_extinction_coef 0.041(3)
_refine_ls_extinction_expression Fc^*^=kFc[1+0.001xFc^2^\l^3^/sin(2\q)]^-1/4^
_refine_ls_extinction_method 'SHELXL-2014/7 (Sheldrick 2014'
_refine_ls_goodness_of_fit_ref 1.079
_refine_ls_hydrogen_treatment constr
_refine_ls_matrix_type full
_refine_ls_number_parameters 110
_refine_ls_number_reflns 1281
_refine_ls_number_restraints 0
_refine_ls_restrained_S_all 1.079
_refine_ls_R_factor_all 0.0258
_refine_ls_R_factor_gt 0.0255
_refine_ls_shift/su_max 0.000
_refine_ls_shift/su_mean 0.000
_refine_ls_structure_factor_coef Fsqd
_refine_ls_weighting_details 'w=1/[\s^2^(Fo^2^)+(0.0341P)^2^+0.1194P] where P=(Fo^2^+2Fc^2^)/3'
_refine_ls_weighting_scheme calc
_refine_ls_wR_factor_gt 0.0676
_refine_ls_wR_factor_ref 0.0680
_reflns_Friedel_coverage 0.597
_reflns_Friedel_fraction_full 0.894
_reflns_Friedel_fraction_max 0.894
_reflns_number_gt 1266
_reflns_number_total 1281
_reflns_threshold_expression 'I > 2\s(I)'
_cod_data_source_file c6dt02755e2.cif
_cod_data_source_block R
_cod_depositor_comments 'Adding full bibliography for 7040117--7040122.cif.'
_cod_database_code 7040121
_shelx_shelxl_version_number 2014/7
_shelx_space_group_comment
;
The symmetry employed for this shelxl refinement is uniquely defined
by the following loop, which should always be used as a source of
symmetry information in preference to the above space-group names.
They are only intended as comments.
;
_shelx_estimated_absorpt_t_min 0.792
_shelx_estimated_absorpt_t_max 0.824

loop_
_space_group_symop_operation_xyz
'x, y, z'
'-x+1/2, -y, z+1/2'
'-x, y+1/2, -z+1/2'
'x+1/2, -y+1/2, -z'

loop_
_atom_site_label
_atom_site_type_symbol
_atom_site_fract_x
_atom_site_fract_y
_atom_site_fract_z
_atom_site_U_iso_or_equiv
_atom_site_adp_type
_atom_site_occupancy
_atom_site_site_symmetry_order
_atom_site_calc_flag
_atom_site_refinement_flags_posn
_atom_site_refinement_flags_adp
C1 C 0.1731(3) 0.6229(2) 0.81908(10) 0.0240(4) Uani 1 1 d . .
C2 C 0.3663(3) 0.7139(2) 0.80671(10) 0.0280(4) Uani 1 1 d . .
H2 H 0.4398 0.7668 0.8499 0.034 Uiso 1 1 calc R U
C3 C 0.1508(3) 0.5624(2) 0.68024(10) 0.0333(5) Uani 1 1 d . .
H3 H 0.0768 0.5108 0.6368 0.040 Uiso 1 1 calc R U
C4 C 0.0644(3) 0.5474(2) 0.75557(10) 0.0284(4) Uani 1 1 d . .
H4 H -0.0687 0.4856 0.7637 0.034 Uiso 1 1 calc R U
C5 C 0.4532(3) 0.7282(2) 0.73135(11) 0.0346(5) Uani 1 1 d . .
H5 H 0.5865 0.7897 0.7231 0.042 Uiso 1 1 calc R U
C6 C 0.3447(4) 0.6525(2) 0.66838(11) 0.0361(5) Uani 1 1 d . .
H6 H 0.4036 0.6623 0.6168 0.043 Uiso 1 1 calc R U
C7 C 0.0905(3) 0.6000(2) 0.90174(10) 0.0251(4) Uani 1 1 d . .
H7 H 0.1713 0.6812 0.9379 0.030 Uiso 1 1 calc R U
C8 C 0.1024(3) 0.4126(2) 0.93328(10) 0.0293(4) Uani 1 1 d . .
H8A H 0.1013 0.3255 0.8899 0.035 Uiso 1 1 calc R U
H8B H 0.2352 0.3949 0.9656 0.035 Uiso 1 1 calc R U
C9 C -0.2334(3) 0.5246(2) 0.95841(11) 0.0282(5) Uani 1 1 d . .
O1 O -0.0932(2) 0.39903(17) 0.98069(7) 0.0329(4) Uani 1 1 d . .
O2 O -0.4167(2) 0.5367(2) 0.98225(8) 0.0398(4) Uani 1 1 d . .
O3 O -0.1435(2) 0.63585(16) 0.90660(7) 0.0302(3) Uani 1 1 d . .

loop_
_atom_site_aniso_label
_atom_site_aniso_U_11
_atom_site_aniso_U_22
_atom_site_aniso_U_33
_atom_site_aniso_U_23
_atom_site_aniso_U_13
_atom_site_aniso_U_12
C1 0.0254(9) 0.0187(8) 0.0280(8) 0.0023(6) -0.0001(8) 0.0024(7)
C2 0.0268(10) 0.0259(8) 0.0312(8) 0.0030(7) -0.0027(8) -0.0026(8)
C3 0.0420(12) 0.0300(9) 0.0280(8) -0.0015(7) -0.0054(9) 0.0037(9)
C4 0.0293(10) 0.0239(8) 0.0318(9) 0.0014(7) -0.0032(8) -0.0021(8)
C5 0.0293(11) 0.0357(10) 0.0387(10) 0.0081(8) 0.0067(9) -0.0028(8)
C6 0.0453(13) 0.0345(10) 0.0284(9) 0.0055(7) 0.0074(9) 0.0060(9)
C7 0.0201(9) 0.0263(8) 0.0287(8) -0.0017(7) -0.0003(7) -0.0017(7)
C8 0.0229(10) 0.0340(9) 0.0311(8) 0.0069(7) 0.0027(7) -0.0007(8)
C9 0.0269(11) 0.0329(10) 0.0249(8) -0.0049(7) 0.0018(7) -0.0047(8)
O1 0.0298(7) 0.0381(7) 0.0309(6) 0.0084(5) 0.0038(6) -0.0035(6)
O2 0.0266(8) 0.0549(9) 0.0379(7) -0.0059(6) 0.0075(6) -0.0042(7)
O3 0.0260(7) 0.0296(6) 0.0351(6) 0.0033(5) 0.0049(6) 0.0035(5)

loop_
_atom_type_symbol
_atom_type_description
_atom_type_scat_dispersion_real
_atom_type_scat_dispersion_imag
_atom_type_scat_source
C C 0.0181 0.0091 'International Tables Vol C Tables 4.2.6.8 and 6.1.1.4'
H H 0.0000 0.0000 'International Tables Vol C Tables 4.2.6.8 and 6.1.1.4'
O O 0.0492 0.0322 'International Tables Vol C Tables 4.2.6.8 and 6.1.1.4'

loop_
_geom_angle_atom_site_label_1
_geom_angle_atom_site_label_2
_geom_angle_atom_site_label_3
_geom_angle
C2 C1 C4 119.72(16)
C2 C1 C7 119.12(15)
C4 C1 C7 121.09(15)
C1 C2 C5 120.33(17)
C1 C2 H2 119.8
C5 C2 H2 119.8
C6 C3 C4 120.05(17)
C6 C3 H3 120.0
C4 C3 H3 120.0
C3 C4 C1 119.92(17)
C3 C4 H4 120.0
C1 C4 H4 120.0
C6 C5 C2 119.73(18)
C6 C5 H5 120.1
C2 C5 H5 120.1
C3 C6 C5 120.25(17)
C3 C6 H6 119.9
C5 C6 H6 119.9
O3 C7 C1 111.19(14)
O3 C7 C8 101.60(14)
C1 C7 C8 114.91(14)
O3 C7 H7 109.6
C1 C7 H7 109.6
C8 C7 H7 109.6
O1 C8 C7 102.89(14)
O1 C8 H8A 111.2
C7 C8 H8A 111.2
O1 C8 H8B 111.2
C7 C8 H8B 111.2
H8A C8 H8B 109.1
O2 C9 O1 124.11(18)
O2 C9 O3 124.08(19)
O1 C9 O3 111.81(15)
C9 O1 C8 108.84(13)
C9 O3 C7 108.87(14)

loop_
_geom_bond_atom_site_label_1
_geom_bond_atom_site_label_2
_geom_bond_distance
C1 C2 1.385(3)
C1 C4 1.391(2)
C1 C7 1.502(2)
C2 C5 1.390(3)
C2 H2 0.9500
C3 C6 1.384(3)
C3 C4 1.389(3)
C3 H3 0.9500
C4 H4 0.9500
C5 C6 1.383(3)
C5 H5 0.9500
C6 H6 0.9500
C7 O3 1.460(2)
C7 C8 1.521(2)
C7 H7 1.0000
C8 O1 1.446(2)
C8 H8A 0.9900
C8 H8B 0.9900
C9 O2 1.196(2)
C9 O1 1.337(2)
C9 O3 1.338(2)

loop_
_geom_torsion_atom_site_label_1
_geom_torsion_atom_site_label_2
_geom_torsion_atom_site_label_3
_geom_torsion_atom_site_label_4
_geom_torsion
C4 C1 C2 C5 -0.8(3)
C7 C1 C2 C5 176.21(16)
C6 C3 C4 C1 0.0(3)
C2 C1 C4 C3 0.5(3)
C7 C1 C4 C3 -176.45(16)
C1 C2 C5 C6 0.6(3)
C4 C3 C6 C5 -0.1(3)
C2 C5 C6 C3 -0.2(3)
C2 C1 C7 O3 135.15(16)
C4 C1 C7 O3 -47.9(2)
C2 C1 C7 C8 -110.16(18)
C4 C1 C7 C8 66.8(2)
O3 C7 C8 O1 -23.62(16)
C1 C7 C8 O1 -143.76(15)
O2 C9 O1 C8 173.21(18)
O3 C9 O1 C8 -7.2(2)
C7 C8 O1 C9 19.72(18)
O2 C9 O3 C7 170.10(17)
O1 C9 O3 C7 -9.48(19)
C1 C7 O3 C9 143.50(14)
C8 C7 O3 C9 20.77(17)
